data_7247636
loop_
_publ_author_name
'Rizzuto, Felix J.'
'Pal, Shyam C.'
'Kearns, Eleanor R.'
'Hua, Carol'
'Solomon, Marcello B.'
'Doheny, Patrick W.'
'Faust, Thomas B.'
'Kepert, Cameron J.'
'Das, Madhab C.'
'D'Alessandro, Deanna M.'

_publ_section_title
;
 The physical and electronic properties of Metal--Organic Frameworks
 containing dipyridylthiazolo[5,4-d]thiazole
;
_journal_issue 46
_journal_name_full CrystEngComm
_journal_page_first 6434
_journal_page_last 6440
_journal_paper_doi 10.1039/D3CE00541K
_journal_volume 25
_journal_year 2023
_chemical_formula_moiety 'C14 H8 N4 S2'
_chemical_formula_sum 'C14 H8 N4 S2'
_chemical_formula_weight 296.36
_space_group_crystal_system monoclinic
_space_group_IT_number 14
_space_group_name_Hall '-P 2ybc'
_space_group_name_H-M_alt 'P 1 21/c 1'
_atom_sites_solution_hydrogens geom
_audit_creation_date 2023-05-02
_audit_creation_method
;
Olex2 1.5
(compiled 2023.03.06 svn.rbb2c1857 for OlexSys, GUI svn.r6748)
;
_audit_update_record
;
2023-05-03 deposited with the CCDC.	2023-10-27 downloaded from the CCDC.
;
_cell_angle_alpha 90
_cell_angle_beta 93.544(6)
_cell_angle_gamma 90
_cell_formula_units_Z 2
_cell_length_a 8.4275(6)
_cell_length_b 6.3040(4)
_cell_length_c 11.7480(7)
_cell_measurement_reflns_used 2871
_cell_measurement_temperature 150.15
_cell_measurement_theta_max 29.4610
_cell_measurement_theta_min 3.6340
_cell_volume 622.94(7)
_computing_cell_refinement
;
CrysAlisPro, Agilent Technologies,
Version 1.171.36.28 (release 01-02-2013 CrysAlis171 .NET)
(compiled Feb  1 2013,16:14:44)
;
_computing_data_collection
;
CrysAlisPro, Agilent Technologies,
Version 1.171.36.28 (release 01-02-2013 CrysAlis171 .NET)
(compiled Feb  1 2013,16:14:44)
;
_computing_data_reduction
;
CrysAlisPro, Agilent Technologies,
Version 1.171.36.28 (release 01-02-2013 CrysAlis171 .NET)
(compiled Feb  1 2013,16:14:44)
;
_computing_molecular_graphics 'Olex2 1.5 (Dolomanov et al., 2009)'
_computing_publication_material 'Olex2 1.5 (Dolomanov et al., 2009)'
_computing_structure_refinement 'SHELXL 2019/3 (Sheldrick, 2015)'
_diffrn_ambient_temperature 150.15
_diffrn_detector_area_resol_mean 10.5861
_diffrn_measured_fraction_theta_full 0.999
_diffrn_measured_fraction_theta_max 0.900
_diffrn_measurement_device_type 'SuperNova, Dual, Cu at zero, Atlas'
_diffrn_measurement_method '\w scans'
_diffrn_radiation_monochromator graphite
_diffrn_radiation_type MoK\a
_diffrn_radiation_wavelength 0.71073
_diffrn_reflns_av_R_equivalents 0.0395
_diffrn_reflns_av_unetI/netI 0.0411
_diffrn_reflns_Laue_measured_fraction_full 0.999
_diffrn_reflns_Laue_measured_fraction_max 0.900
_diffrn_reflns_limit_h_max 11
_diffrn_reflns_limit_h_min -11
_diffrn_reflns_limit_k_max 8
_diffrn_reflns_limit_k_min -8
_diffrn_reflns_limit_l_max 14
_diffrn_reflns_limit_l_min -16
_diffrn_reflns_number 5958
_diffrn_reflns_point_group_measured_fraction_full 0.999
_diffrn_reflns_point_group_measured_fraction_max 0.900
_diffrn_reflns_theta_full 25.242
_diffrn_reflns_theta_max 30.058
_diffrn_reflns_theta_min 3.475
_diffrn_source 'fine-focus sealed tube'
_diffrn_standards_number 0
_exptl_absorpt_coefficient_mu 0.420
_exptl_absorpt_correction_T_max 0.9552
_exptl_absorpt_correction_T_min 0.8601
_exptl_absorpt_process_details
;
CrysAlisPro, Agilent Technologies,
Version 1.171.36.28 (release 01-02-2013 CrysAlis171 .NET)
(compiled Feb  1 2013,16:14:44)
Empirical absorption correction using spherical harmonics,
 implemented in SCALE3 ABSPACK scaling algorithm.
;
_exptl_crystal_colour orange
_exptl_crystal_density_diffrn 1.580
_exptl_crystal_description needle
_exptl_crystal_F_000 304
_exptl_crystal_size_max 0.37
_exptl_crystal_size_mid 0.13
_exptl_crystal_size_min 0.11
_refine_diff_density_max 0.430
_refine_diff_density_min -0.226
_refine_diff_density_rms 0.074
_refine_ls_extinction_method none
_refine_ls_goodness_of_fit_ref 1.077
_refine_ls_hydrogen_treatment constr
_refine_ls_matrix_type full
_refine_ls_number_parameters 91
_refine_ls_number_reflns 1645
_refine_ls_number_restraints 18
_refine_ls_restrained_S_all 1.309
_refine_ls_R_factor_all 0.0531
_refine_ls_R_factor_gt 0.0418
_refine_ls_shift/su_max 0.000
_refine_ls_shift/su_mean 0.000
_refine_ls_structure_factor_coef Fsqd
_refine_ls_weighting_details 'w=1/[\s^2^(Fo^2^)+(0.0516P)^2^+0.1932P] where P=(Fo^2^+2Fc^2^)/3'
_refine_ls_weighting_scheme calc
_refine_ls_wR_factor_gt 0.1004
_refine_ls_wR_factor_ref 0.1072
_reflns_Friedel_coverage 0.000
_reflns_number_gt 1376
_reflns_number_total 1645
_reflns_threshold_expression 'I > 2\s(I)'
_cod_data_source_file d3ce00541k2.cif
_cod_data_source_block p21c_CCDC1
_cod_depositor_comments 'Adding full bibliography for 7247635--7247639.cif.'
_cod_database_code 7247636
_shelx_shelxl_version_number 2019/3
_shelx_space_group_comment
;
The symmetry employed for this shelxl refinement is uniquely defined
by the following loop, which should always be used as a source of
symmetry information in preference to the above space-group names.
They are only intended as comments.
;
_shelx_estimated_absorpt_t_max 0.955
_shelx_estimated_absorpt_t_min 0.860
_olex2_refinement_description
;
1. Fixed Uiso
 At 1.2 times of:
  All C(H) groups
2. Restrained distances
 N1-C4 \\sim C4-C2 \\sim C2-C3 \\sim C3-C5 \\sim C5-C1 \\sim C1-N1
 with sigma of 0.1
3. Restrained planarity
 N1, C4, C2, C3, C5, C1
 with sigma of 0.1
4.a Aromatic/amide H refined with riding coordinates:
 C4(H4), C2(H2), C5(H5), C1(H1)
;
_olex2_submission_special_instructions 'No special instructions were received'

loop_
_space_group_symop_operation_xyz
'x, y, z'
'-x, y+1/2, -z+1/2'
'-x, -y, -z'
'x, -y-1/2, z-1/2'

loop_
_atom_site_label
_atom_site_type_symbol
_atom_site_fract_x
_atom_site_fract_y
_atom_site_fract_z
_atom_site_U_iso_or_equiv
_atom_site_adp_type
_atom_site_occupancy
_atom_site_site_symmetry_order
_atom_site_calc_flag
_atom_site_refinement_flags_posn
_atom_site_refinement_flags_adp
_atom_site_refinement_flags_occupancy
_atom_site_disorder_assembly
_atom_site_disorder_group
N2 N 0.11340(19) 0.2190(2) 0.55808(12) 0.0233(3) Uani 1 1 d . . . . .
N1 N 0.4390(2) 0.8022(3) 0.38150(13) 0.0276(4) Uani 1 1 d D . . . .
C7 C -0.0201(2) -0.0431(3) 0.44708(14) 0.0216(4) Uani 1 1 d . . . . .
C6 C 0.1470(2) 0.2693(3) 0.45387(14) 0.0212(4) Uani 1 1 d . . . . .
S1 S 0.06520(6) 0.10565(7) 0.34413(4) 0.02476(17) Uani 1 1 d . . . . .
C4 C 0.2841(2) 0.6038(3) 0.51112(15) 0.0237(4) Uani 1 1 d D . . . .
H4 H 0.246424 0.590169 0.585335 0.028 Uiso 1 1 calc R U . . .
C2 C 0.3072(2) 0.4794(3) 0.32076(14) 0.0237(4) Uani 1 1 d D . . . .
H2 H 0.283961 0.380128 0.261193 0.028 Uiso 1 1 calc R U . . .
C3 C 0.2464(2) 0.4524(3) 0.42737(14) 0.0203(4) Uani 1 1 d D . . . .
C5 C 0.3776(2) 0.7743(3) 0.48365(16) 0.0259(4) Uani 1 1 d D . . . .
H5 H 0.399963 0.878861 0.540628 0.031 Uiso 1 1 calc R U . . .
C1 C 0.4022(2) 0.6538(3) 0.30361(15) 0.0268(4) Uani 1 1 d D . . . .
H1 H 0.444368 0.669006 0.230888 0.032 Uiso 1 1 calc R U . . .

loop_
_atom_site_aniso_label
_atom_site_aniso_U_11
_atom_site_aniso_U_22
_atom_site_aniso_U_33
_atom_site_aniso_U_23
_atom_site_aniso_U_13
_atom_site_aniso_U_12
N2 0.0259(9) 0.0221(8) 0.0219(7) -0.0017(6) 0.0010(6) -0.0048(6)
N1 0.0326(9) 0.0251(8) 0.0246(8) 0.0033(6) -0.0019(7) -0.0068(7)
C7 0.0238(10) 0.0216(8) 0.0194(8) -0.0004(7) 0.0012(7) -0.0027(7)
C6 0.0220(9) 0.0207(8) 0.0206(8) -0.0011(7) 0.0000(7) -0.0009(7)
S1 0.0312(3) 0.0253(3) 0.0178(2) -0.00071(17) 0.00171(18) -0.00910(19)
C4 0.0271(10) 0.0236(9) 0.0204(8) -0.0014(7) 0.0021(7) -0.0029(7)
C2 0.0270(10) 0.0248(9) 0.0189(8) -0.0014(7) -0.0010(7) -0.0013(8)
C3 0.0184(9) 0.0193(8) 0.0230(8) 0.0001(7) -0.0017(7) 0.0005(7)
C5 0.0306(11) 0.0232(9) 0.0239(9) -0.0027(7) 0.0005(8) -0.0048(8)
C1 0.0325(11) 0.0299(10) 0.0181(8) 0.0020(7) 0.0032(7) -0.0051(8)

loop_
_atom_type_symbol
_atom_type_description
_atom_type_scat_dispersion_real
_atom_type_scat_dispersion_imag
_atom_type_scat_source
C C 0.0033 0.0016 'International Tables Vol C Tables 4.2.6.8 and 6.1.1.4'
H H 0.0000 0.0000 'International Tables Vol C Tables 4.2.6.8 and 6.1.1.4'
N N 0.0061 0.0033 'International Tables Vol C Tables 4.2.6.8 and 6.1.1.4'
S S 0.1246 0.1234 'International Tables Vol C Tables 4.2.6.8 and 6.1.1.4'

loop_
_geom_angle_atom_site_label_1
_geom_angle_atom_site_label_2
_geom_angle_atom_site_label_3
_geom_angle
_geom_angle_site_symmetry_1
_geom_angle_site_symmetry_3
_geom_angle_publ_flag
C6 N2 C7 108.28(15) . 3_556 ?
C1 N1 C5 115.74(16) . . ?
N2 C7 C7 118.1(2) 3_556 3_556 ?
N2 C7 S1 132.73(13) 3_556 . ?
C7 C7 S1 109.18(18) 3_556 . ?
N2 C6 S1 116.37(14) . . ?
N2 C6 C3 123.09(16) . . ?
C3 C6 S1 120.54(12) . . ?
C7 S1 C6 88.08(8) . . ?
C3 C4 H4 120.8 . . ?
C5 C4 H4 120.8 . . ?
C5 C4 C3 118.42(16) . . ?
C3 C2 H2 120.8 . . ?
C1 C2 H2 120.8 . . ?
C1 C2 C3 118.47(16) . . ?
C4 C3 C6 119.73(15) . . ?
C2 C3 C6 122.14(16) . . ?
C2 C3 C4 118.12(17) . . ?
N1 C5 C4 124.42(17) . . ?
N1 C5 H5 117.8 . . ?
C4 C5 H5 117.8 . . ?
N1 C1 C2 124.82(16) . . ?
N1 C1 H1 117.6 . . ?
C2 C1 H1 117.6 . . ?

loop_
_geom_bond_atom_site_label_1
_geom_bond_atom_site_label_2
_geom_bond_distance
_geom_bond_site_symmetry_2
_geom_bond_publ_flag
N2 C7 1.358(2) 3_556 ?
N2 C6 1.313(2) . ?
N1 C5 1.348(2) . ?
N1 C1 1.332(2) . ?
C7 C7 1.380(3) 3_556 ?
C7 S1 1.7223(18) . ?
C6 S1 1.7586(18) . ?
C6 C3 1.471(2) . ?
C4 H4 0.9500 . ?
C4 C3 1.393(2) . ?
C4 C5 1.383(3) . ?
C2 H2 0.9500 . ?
C2 C3 1.393(2) . ?
C2 C1 1.383(3) . ?
C5 H5 0.9500 . ?
C1 H1 0.9500 . ?

loop_
_geom_torsion_atom_site_label_1
_geom_torsion_atom_site_label_2
_geom_torsion_atom_site_label_3
_geom_torsion_atom_site_label_4
_geom_torsion
_geom_torsion_site_symmetry_1
_geom_torsion_site_symmetry_2
_geom_torsion_site_symmetry_3
_geom_torsion_site_symmetry_4
_geom_torsion_publ_flag
N2 C7 S1 C6 -179.7(2) 3_556 . . . ?
N2 C6 S1 C7 -0.33(16) . . . . ?
N2 C6 C3 C4 -12.3(3) . . . . ?
N2 C6 C3 C2 166.77(18) . . . . ?
C7 N2 C6 S1 0.5(2) 3_556 . . . ?
C7 N2 C6 C3 -179.93(16) 3_556 . . . ?
C7 C7 S1 C6 0.07(19) 3_556 . . . ?
S1 C6 C3 C4 167.29(14) . . . . ?
S1 C6 C3 C2 -13.6(2) . . . . ?
C3 C6 S1 C7 -179.94(16) . . . . ?
C3 C4 C5 N1 -1.8(3) . . . . ?
C3 C2 C1 N1 -1.0(3) . . . . ?
C5 N1 C1 C2 0.3(3) . . . . ?
C5 C4 C3 C6 -179.91(17) . . . . ?
C5 C4 C3 C2 1.0(3) . . . . ?
C1 N1 C5 C4 1.2(3) . . . . ?
C1 C2 C3 C6 -178.76(17) . . . . ?
C1 C2 C3 C4 0.3(3) . . . . ?
